data_4334270
loop_
_publ_author_name
'Yuh Hijikata'
'Satoshi Horike'
'Masayuki Sugimoto'
'Munehiro Inukai'
'Tomohiro Fukushima'
'Susumu Kitagawa'

_publ_contact_author_address
;
Department of Synthetic Chemistry and Biological Chemistry
Graduate School of Engineering, Kyoto University
Katsura, Nishikyo-ku
Kyoto
615-8510
JAPAN
;
_publ_contact_author_email KITAGAWA@SBCHEM.KYOTO-U.AC.JP
_publ_contact_author_name 'Susumu Kitagawa'
_publ_section_title
;
 Pore Design of Two-Dimensional Coordination Polymers toward Selective
 Adsorption
;
_journal_name_full 'Inorganic Chemistry'
_journal_page_first 3634
_journal_page_last 3642
_journal_paper_doi 10.1021/ic302006x
_journal_volume 52
_journal_year 2013
_chemical_formula_sum 'C25 H21 N2 O7 S Zn'
_chemical_formula_weight 558.87
_chemical_name_systematic
; 
 ? 
;
_space_group_IT_number 2
_symmetry_cell_setting triclinic
_symmetry_space_group_name_Hall '-P 1'
_symmetry_space_group_name_H-M 'P -1'
_atom_sites_solution_hydrogens geom
_atom_sites_solution_primary direct
_atom_sites_solution_secondary difmap
_audit_creation_method SHELXL-97
_cell_angle_alpha 84.192(9)
_cell_angle_beta 73.567(8)
_cell_angle_gamma 72.272(8)
_cell_formula_units_Z 2
_cell_length_a 8.4907(16)
_cell_length_b 12.996(3)
_cell_length_c 13.151(3)
_cell_measurement_temperature 223(2)
_cell_volume 1325.6(5)
_computing_structure_refinement 'SHELXL-97 (Sheldrick, 1997)'
_computing_structure_solution Sir-97
_diffrn_ambient_temperature 223(2)
_diffrn_measured_fraction_theta_full 0.952
_diffrn_measured_fraction_theta_max 0.952
_diffrn_measurement_device_type CCD
_diffrn_measurement_method \w
_diffrn_radiation_monochromator graphite
_diffrn_radiation_source 'fine-focus sealed tube'
_diffrn_radiation_type MoK\a
_diffrn_radiation_wavelength 0.71075
_diffrn_reflns_av_R_equivalents 0.0250
_diffrn_reflns_av_sigmaI/netI 0.0428
_diffrn_reflns_limit_h_max 8
_diffrn_reflns_limit_h_min -11
_diffrn_reflns_limit_k_max 16
_diffrn_reflns_limit_k_min -16
_diffrn_reflns_limit_l_max 17
_diffrn_reflns_limit_l_min -16
_diffrn_reflns_number 10704
_diffrn_reflns_theta_full 27.51
_diffrn_reflns_theta_max 27.51
_diffrn_reflns_theta_min 3.23
_exptl_absorpt_coefficient_mu 1.050
_exptl_absorpt_correction_T_max 0.8175
_exptl_absorpt_correction_T_min 0.8175
_exptl_absorpt_correction_type empirical
_exptl_crystal_colour colorless
_exptl_crystal_density_diffrn 1.400
_exptl_crystal_description plate
_exptl_crystal_F_000 574
_exptl_crystal_size_max 0.20
_exptl_crystal_size_mid 0.20
_exptl_crystal_size_min 0.20
_refine_diff_density_max 4.174
_refine_diff_density_min -0.699
_refine_diff_density_rms 0.150
_refine_ls_extinction_method none
_refine_ls_goodness_of_fit_ref 1.065
_refine_ls_hydrogen_treatment constr
_refine_ls_matrix_type full
_refine_ls_number_parameters 327
_refine_ls_number_reflns 5794
_refine_ls_number_restraints 0
_refine_ls_restrained_S_all 1.065
_refine_ls_R_factor_all 0.0789
_refine_ls_R_factor_gt 0.0672
_refine_ls_shift/su_max 0.011
_refine_ls_shift/su_mean 0.000
_refine_ls_structure_factor_coef Fsqd
_refine_ls_weighting_details 'calc w=1/[\s^2^(Fo^2^)+(0.1328P)^2^+2.1176P] where P=(Fo^2^+2Fc^2^)/3'
_refine_ls_weighting_scheme calc
_refine_ls_wR_factor_gt 0.2026
_refine_ls_wR_factor_ref 0.2159
_reflns_number_gt 4768
_reflns_number_total 5794
_reflns_threshold_expression >2sigma(I)
_cod_data_source_file ic302006x_si_002_2.cif
_cod_data_source_block Zn_SDB_bpb
_cod_database_code 4334270

loop_
_symmetry_equiv_pos_as_xyz
'x, y, z'
'-x, -y, -z'

loop_
_atom_site_label
_atom_site_type_symbol
_atom_site_fract_x
_atom_site_fract_y
_atom_site_fract_z
_atom_site_U_iso_or_equiv
_atom_site_adp_type
_atom_site_occupancy
_atom_site_symmetry_multiplicity
_atom_site_calc_flag
_atom_site_refinement_flags
Zn1 Zn 0.67243(6) -0.52336(4) 0.42242(3) 0.02712(19) Uani 1 1 d .
S2 S 0.19947(17) -0.91031(9) 0.16408(10) 0.0388(3) Uani 1 1 d .
O7 O 0.2473(5) -1.3506(3) 0.4809(3) 0.0460(9) Uani 1 1 d .
N10 N 0.8893(4) -0.5160(3) 0.3107(3) 0.0292(7) Uani 1 1 d .
O8 O 0.3266(5) -0.5831(3) 0.4733(3) 0.0439(8) Uani 1 1 d .
C6 C 0.4355(6) -0.6311(3) 0.3947(3) 0.0325(9) Uani 1 1 d .
O9 O 0.5838(4) -0.6232(3) 0.3575(3) 0.0422(8) Uani 1 1 d .
O10 O 0.5046(4) -1.3973(3) 0.3657(3) 0.0445(8) Uani 1 1 d .
O11 O 0.3053(6) -0.9225(3) 0.0570(3) 0.0516(10) Uani 1 1 d .
C10 C 1.3490(6) -0.5045(4) 0.0774(3) 0.0325(9) Uani 1 1 d .
O12 O 0.0163(5) -0.8662(3) 0.1849(3) 0.0526(10) Uani 1 1 d .
C12 C 1.0899(6) -0.5706(4) 0.1445(3) 0.0351(10) Uani 1 1 d .
H1 H 1.1228 -0.6111 0.0827 0.042 Uiso 1 1 calc R
C13 C 0.9435(6) -0.5719(4) 0.2215(3) 0.0329(9) Uani 1 1 d .
H2 H 0.8777 -0.6144 0.2110 0.040 Uiso 1 1 calc R
C14 C 1.1319(6) -0.4493(4) 0.2512(4) 0.0376(10) Uani 1 1 d .
H3 H 1.1946 -0.4059 0.2640 0.045 Uiso 1 1 calc R
C15 C 0.1623(7) -0.7815(4) 0.3249(4) 0.0384(10) Uani 1 1 d .
H4 H 0.0520 -0.7903 0.3510 0.046 Uiso 1 1 calc R
C16 C 0.3591(6) -1.3349(3) 0.3987(4) 0.0328(9) Uani 1 1 d .
C17 C 0.1240(6) -1.0556(4) 0.3189(4) 0.0409(11) Uani 1 1 d .
H5 H 0.0199 -1.0016 0.3433 0.049 Uiso 1 1 calc R
C18 C 0.2730(6) -0.8320(4) 0.2330(4) 0.0346(9) Uani 1 1 d .
C19 C 0.3973(6) -1.1152(4) 0.1908(4) 0.0371(10) Uani 1 1 d .
H6 H 0.4767 -1.1017 0.1288 0.044 Uiso 1 1 calc R
C20 C 0.1573(6) -1.1535(4) 0.3735(4) 0.0401(10) Uani 1 1 d .
H7 H 0.0756 -1.1667 0.4344 0.048 Uiso 1 1 calc R
C21 C 0.2432(6) -1.0377(4) 0.2297(4) 0.0339(9) Uani 1 1 d .
C22 C 0.4364(7) -0.8211(4) 0.1927(4) 0.0457(12) Uani 1 1 d .
H8 H 0.5096 -0.8561 0.1302 0.055 Uiso 1 1 calc R
C23 C 1.4826(6) -0.4802(4) 0.1049(3) 0.0379(10) Uani 1 1 d .
H9 H 1.4714 -0.4672 0.1760 0.046 Uiso 1 1 calc R
C24 C 0.3126(6) -1.2317(4) 0.3372(4) 0.0320(9) Uani 1 1 d .
C25 C 1.6282(6) -0.4755(4) 0.0288(4) 0.0397(11) Uani 1 1 d .
H10 H 1.7153 -0.4583 0.0485 0.048 Uiso 1 1 calc R
C26 C 1.1900(5) -0.5081(4) 0.1587(3) 0.0310(9) Uani 1 1 d .
C27 C 0.9824(6) -0.4548(4) 0.3242(4) 0.0387(11) Uani 1 1 d .
H11 H 0.9443 -0.4139 0.3861 0.046 Uiso 1 1 calc R
C28 C 0.2172(6) -0.7176(4) 0.3777(4) 0.0363(10) Uani 1 1 d .
H12 H 0.1435 -0.6827 0.4402 0.044 Uiso 1 1 calc R
C29 C 0.4899(7) -0.7574(4) 0.2467(4) 0.0481(13) Uani 1 1 d .
H13 H 0.6010 -0.7497 0.2210 0.058 Uiso 1 1 calc R
C31 C 0.4324(6) -1.2119(4) 0.2442(4) 0.0364(10) Uani 1 1 d .
H14 H 0.5368 -1.2653 0.2188 0.044 Uiso 1 1 calc R
C32 C 0.3799(6) -0.7047(4) 0.3391(4) 0.0334(9) Uani 1 1 d .
N9 N 0.9974(7) -0.7917(5) -0.0812(4) 0.0608(13) Uani 1 1 d .
O6 O 1.1711(6) -0.6876(4) -0.0878(4) 0.0668(12) Uani 1 1 d .
C36 C 1.0413(8) -0.7153(5) -0.0487(5) 0.0547(14) Uani 1 1 d .
H21 H 0.9646 -0.6776 0.0115 0.066 Uiso 1 1 calc R
C37 C 1.1145(13) -0.8565(9) -0.1680(9) 0.118(4) Uani 1 1 d .
H15 H 1.0931 -0.8232 -0.2341 0.177 Uiso 1 1 calc R
H16 H 1.0987 -0.9280 -0.1608 0.177 Uiso 1 1 calc R
H17 H 1.2312 -0.8624 -0.1681 0.177 Uiso 1 1 calc R
C43 C 0.8375(12) -0.8150(9) -0.0239(8) 0.105(3) Uani 1 1 d .
H18 H 0.7883 -0.7745 0.0414 0.158 Uiso 1 1 calc R
H19 H 0.8603 -0.8917 -0.0073 0.158 Uiso 1 1 calc R
H20 H 0.7576 -0.7941 -0.0675 0.158 Uiso 1 1 calc R

loop_
_atom_site_aniso_label
_atom_site_aniso_U_11
_atom_site_aniso_U_22
_atom_site_aniso_U_33
_atom_site_aniso_U_23
_atom_site_aniso_U_13
_atom_site_aniso_U_12
Zn1 0.0220(3) 0.0293(3) 0.0264(3) -0.00119(18) 0.00275(19) -0.01042(19)
S2 0.0544(7) 0.0300(5) 0.0391(6) 0.0039(4) -0.0214(5) -0.0159(5)
O7 0.046(2) 0.0426(19) 0.0376(18) 0.0088(15) -0.0002(15) -0.0087(15)
N10 0.0220(16) 0.0351(18) 0.0275(16) -0.0025(14) 0.0035(13) -0.0127(14)
O8 0.048(2) 0.048(2) 0.0364(17) -0.0128(15) 0.0058(15) -0.0261(16)
C6 0.035(2) 0.031(2) 0.032(2) -0.0016(17) -0.0030(17) -0.0139(17)
O9 0.0349(17) 0.0450(19) 0.0481(19) -0.0146(15) -0.0009(15) -0.0185(15)
O10 0.0350(18) 0.0414(18) 0.049(2) 0.0105(15) -0.0066(15) -0.0066(14)
O11 0.086(3) 0.0415(19) 0.0333(17) 0.0055(15) -0.0213(19) -0.0240(19)
C10 0.029(2) 0.046(2) 0.0232(19) -0.0030(17) 0.0014(16) -0.0192(18)
O12 0.059(2) 0.0368(19) 0.073(3) 0.0049(18) -0.040(2) -0.0102(17)
C12 0.033(2) 0.045(2) 0.028(2) -0.0075(18) -0.0003(17) -0.0169(19)
C13 0.030(2) 0.042(2) 0.029(2) -0.0046(17) 0.0007(17) -0.0192(18)
C14 0.032(2) 0.052(3) 0.032(2) -0.0097(19) 0.0028(18) -0.024(2)
C15 0.040(3) 0.040(2) 0.039(2) -0.0007(19) -0.006(2) -0.021(2)
C16 0.033(2) 0.030(2) 0.037(2) -0.0001(17) -0.0098(18) -0.0104(17)
C17 0.036(2) 0.032(2) 0.049(3) 0.001(2) -0.008(2) -0.0056(19)
C18 0.043(3) 0.029(2) 0.035(2) -0.0008(17) -0.0123(19) -0.0127(18)
C19 0.043(3) 0.038(2) 0.033(2) 0.0013(18) -0.0072(19) -0.020(2)
C20 0.036(2) 0.038(2) 0.043(3) 0.001(2) -0.005(2) -0.0097(19)
C21 0.042(2) 0.030(2) 0.035(2) 0.0014(17) -0.0148(19) -0.0155(18)
C22 0.049(3) 0.047(3) 0.039(3) -0.014(2) 0.002(2) -0.020(2)
C23 0.031(2) 0.062(3) 0.0240(19) -0.0039(19) -0.0003(17) -0.023(2)
C24 0.033(2) 0.031(2) 0.035(2) 0.0006(17) -0.0095(18) -0.0133(17)
C25 0.034(2) 0.063(3) 0.026(2) -0.004(2) -0.0022(18) -0.025(2)
C26 0.026(2) 0.043(2) 0.0237(18) -0.0020(17) 0.0014(15) -0.0162(18)
C27 0.036(2) 0.050(3) 0.029(2) -0.0120(19) 0.0068(18) -0.023(2)
C28 0.038(2) 0.039(2) 0.032(2) -0.0034(18) -0.0033(18) -0.0152(19)
C29 0.047(3) 0.050(3) 0.049(3) -0.015(2) 0.003(2) -0.026(2)
C31 0.037(2) 0.034(2) 0.037(2) -0.0019(18) -0.0060(19) -0.0120(19)
C32 0.036(2) 0.032(2) 0.032(2) -0.0024(17) -0.0039(18) -0.0143(18)
N9 0.065(3) 0.076(4) 0.054(3) -0.009(3) -0.021(3) -0.031(3)
O6 0.060(3) 0.074(3) 0.073(3) -0.007(2) -0.012(2) -0.032(2)
C36 0.053(3) 0.060(3) 0.055(3) -0.009(3) -0.017(3) -0.018(3)
C37 0.090(6) 0.145(9) 0.128(9) -0.081(8) -0.007(6) -0.043(6)
C43 0.090(6) 0.157(10) 0.105(7) 0.004(6) -0.035(6) -0.081(7)

loop_
_atom_type_symbol
_atom_type_description
_atom_type_scat_dispersion_real
_atom_type_scat_dispersion_imag
_atom_type_scat_source
C C 0.0033 0.0016 'International Tables Vol C Tables 4.2.6.8 and 6.1.1.4'
H H 0.0000 0.0000 'International Tables Vol C Tables 4.2.6.8 and 6.1.1.4'
N N 0.0061 0.0033 'International Tables Vol C Tables 4.2.6.8 and 6.1.1.4'
O O 0.0106 0.0060 'International Tables Vol C Tables 4.2.6.8 and 6.1.1.4'
S S 0.1246 0.1234 'International Tables Vol C Tables 4.2.6.8 and 6.1.1.4'
Zn Zn 0.2839 1.4301 'International Tables Vol C Tables 4.2.6.8 and 6.1.1.4'

loop_
_geom_angle_atom_site_label_1
_geom_angle_atom_site_label_2
_geom_angle_atom_site_label_3
_geom_angle
_geom_angle_site_symmetry_1
_geom_angle_site_symmetry_3
N10 Zn1 O7 104.49(15) . 2_636
N10 Zn1 O9 103.30(14) . .
O7 Zn1 O9 87.61(16) 2_636 .
N10 Zn1 O10 97.48(15) . 1_565
O7 Zn1 O10 158.02(14) 2_636 1_565
O9 Zn1 O10 86.83(15) . 1_565
N10 Zn1 O8 97.93(14) . 2_646
O7 Zn1 O8 90.24(16) 2_636 2_646
O9 Zn1 O8 158.52(14) . 2_646
O10 Zn1 O8 87.22(16) 1_565 2_646
N10 Zn1 Zn1 166.13(11) . 2_646
O7 Zn1 Zn1 87.45(10) 2_636 2_646
O9 Zn1 Zn1 83.94(10) . 2_646
O10 Zn1 Zn1 70.83(10) 1_565 2_646
O8 Zn1 Zn1 74.61(10) 2_646 2_646
O11 S2 O12 120.2(3) . .
O11 S2 C21 108.2(2) . .
O12 S2 C21 108.0(2) . .
O11 S2 C18 108.5(2) . .
O12 S2 C18 107.9(2) . .
C21 S2 C18 102.6(2) . .
C16 O7 Zn1 116.6(3) . 2_636
C27 N10 C13 117.9(3) . .
C27 N10 Zn1 120.9(3) . .
C13 N10 Zn1 121.3(3) . .
C6 O8 Zn1 133.6(3) . 2_646
O9 C6 O8 126.4(4) . .
O9 C6 C32 117.5(4) . .
O8 C6 C32 116.1(4) . .
C6 O9 Zn1 121.4(3) . .
C16 O10 Zn1 138.3(3) . 1_545
C25 C10 C23 117.9(4) 2_845 .
C25 C10 C26 121.2(4) 2_845 .
C23 C10 C26 120.9(4) . .
C13 C12 C26 119.2(4) . .
C13 C12 H1 120.4 . .
C26 C12 H1 120.4 . .
N10 C13 C12 123.4(4) . .
N10 C13 H2 118.3 . .
C12 C13 H2 118.3 . .
C27 C14 C26 119.8(4) . .
C27 C14 H3 120.1 . .
C26 C14 H3 120.1 . .
C18 C15 C28 118.7(4) . .
C18 C15 H4 120.6 . .
C28 C15 H4 120.6 . .
O10 C16 O7 125.3(4) . .
O10 C16 C24 117.2(4) . .
O7 C16 C24 117.5(4) . .
C21 C17 C20 119.8(5) . .
C21 C17 H5 120.1 . .
C20 C17 H5 120.1 . .
C15 C18 C22 122.1(4) . .
C15 C18 S2 118.4(4) . .
C22 C18 S2 119.5(4) . .
C31 C19 C21 118.9(4) . .
C31 C19 H6 120.5 . .
C21 C19 H6 120.5 . .
C24 C20 C17 119.3(5) . .
C24 C20 H7 120.3 . .
C17 C20 H7 120.3 . .
C17 C21 C19 121.9(4) . .
C17 C21 S2 118.7(4) . .
C19 C21 S2 119.4(4) . .
C18 C22 C29 118.6(4) . .
C18 C22 H8 120.7 . .
C29 C22 H8 120.7 . .
C25 C23 C10 120.4(4) . .
C25 C23 H9 119.8 . .
C10 C23 H9 119.8 . .
C20 C24 C31 119.8(4) . .
C20 C24 C16 120.9(4) . .
C31 C24 C16 119.3(4) . .
C23 C25 C10 121.7(4) . 2_845
C23 C25 H10 119.2 . .
C10 C25 H10 119.2 2_845 .
C14 C26 C12 117.1(4) . .
C14 C26 C10 122.0(4) . .
C12 C26 C10 120.9(4) . .
N10 C27 C14 122.6(4) . .
N10 C27 H11 118.7 . .
C14 C27 H11 118.7 . .
C15 C28 C32 120.6(4) . .
C15 C28 H12 119.7 . .
C32 C28 H12 119.7 . .
C22 C29 C32 120.5(5) . .
C22 C29 H13 119.8 . .
C32 C29 H13 119.8 . .
C19 C31 C24 120.2(4) . .
C19 C31 H14 119.9 . .
C24 C31 H14 119.9 . .
C28 C32 C29 119.6(4) . .
C28 C32 C6 120.1(4) . .
C29 C32 C6 120.3(4) . .
C36 N9 C37 118.8(6) . .
C36 N9 C43 119.9(7) . .
C37 N9 C43 121.1(7) . .
O6 C36 N9 127.2(6) . .
O6 C36 H21 116.4 . .
N9 C36 H21 116.4 . .
N9 C37 H15 109.5 . .
N9 C37 H16 109.5 . .
H15 C37 H16 109.5 . .
N9 C37 H17 109.5 . .
H15 C37 H17 109.5 . .
H16 C37 H17 109.5 . .
N9 C43 H18 109.5 . .
N9 C43 H19 109.5 . .
H18 C43 H19 109.5 . .
N9 C43 H20 109.5 . .
H18 C43 H20 109.5 . .
H19 C43 H20 109.5 . .

loop_
_geom_bond_atom_site_label_1
_geom_bond_atom_site_label_2
_geom_bond_distance
_geom_bond_site_symmetry_2
Zn1 N10 2.026(3) .
Zn1 O7 2.037(3) 2_636
Zn1 O9 2.040(3) .
Zn1 O10 2.050(3) 1_565
Zn1 O8 2.048(3) 2_646
Zn1 Zn1 2.9822(10) 2_646
S2 O11 1.435(4) .
S2 O12 1.439(4) .
S2 C21 1.773(5) .
S2 C18 1.772(5) .
O7 C16 1.267(6) .
O7 Zn1 2.037(3) 2_636
N10 C27 1.334(6) .
N10 C13 1.334(5) .
O8 C6 1.245(5) .
O8 Zn1 2.048(3) 2_646
C6 O9 1.247(5) .
C6 C32 1.512(6) .
O10 C16 1.237(6) .
O10 Zn1 2.050(3) 1_545
C10 C25 1.395(6) 2_845
C10 C23 1.411(6) .
C10 C26 1.476(5) .
C12 C13 1.367(6) .
C12 C26 1.399(6) .
C12 H1 0.9400 .
C13 H2 0.9400 .
C14 C27 1.375(6) .
C14 C26 1.388(6) .
C14 H3 0.9400 .
C15 C18 1.385(7) .
C15 C28 1.388(6) .
C15 H4 0.9400 .
C16 C24 1.500(6) .
C17 C21 1.368(7) .
C17 C20 1.387(7) .
C17 H5 0.9400 .
C18 C22 1.383(7) .
C19 C31 1.368(7) .
C19 C21 1.382(7) .
C19 H6 0.9400 .
C20 C24 1.387(7) .
C20 H7 0.9400 .
C22 C29 1.388(7) .
C22 H8 0.9400 .
C23 C25 1.367(6) .
C23 H9 0.9400 .
C24 C31 1.410(6) .
C25 C10 1.395(6) 2_845
C25 H10 0.9400 .
C27 H11 0.9400 .
C28 C32 1.386(6) .
C28 H12 0.9400 .
C29 C32 1.399(7) .
C29 H13 0.9400 .
C31 H14 0.9400 .
N9 C36 1.307(8) .
N9 C37 1.430(10) .
N9 C43 1.458(10) .
O6 C36 1.221(7) .
C36 H21 0.9400 .
C37 H15 0.9700 .
C37 H16 0.9700 .
C37 H17 0.9700 .
C43 H18 0.9700 .
C43 H19 0.9700 .
C43 H20 0.9700 .

loop_
_geom_torsion_atom_site_label_1
_geom_torsion_atom_site_label_2
_geom_torsion_atom_site_label_3
_geom_torsion_atom_site_label_4
_geom_torsion
_geom_torsion_site_symmetry_1
_geom_torsion_site_symmetry_4
O7 Zn1 N10 C27 -90.7(4) 2_636 .
O9 Zn1 N10 C27 178.3(4) . .
O10 Zn1 N10 C27 89.8(4) 1_565 .
O8 Zn1 N10 C27 1.6(4) 2_646 .
Zn1 Zn1 N10 C27 58.0(7) 2_646 .
O7 Zn1 N10 C13 89.4(4) 2_636 .
O9 Zn1 N10 C13 -1.6(4) . .
O10 Zn1 N10 C13 -90.1(4) 1_565 .
O8 Zn1 N10 C13 -178.3(4) 2_646 .
Zn1 Zn1 N10 C13 -121.9(4) 2_646 .
Zn1 O8 C6 O9 -1.1(8) 2_646 .
Zn1 O8 C6 C32 179.8(3) 2_646 .
O8 C6 O9 Zn1 -0.9(7) . .
C32 C6 O9 Zn1 178.2(3) . .
N10 Zn1 O9 C6 -166.5(4) . .
O7 Zn1 O9 C6 89.1(4) 2_636 .
O10 Zn1 O9 C6 -69.6(4) 1_565 .
O8 Zn1 O9 C6 4.6(7) 2_646 .
Zn1 Zn1 O9 C6 1.5(4) 2_646 .
C27 N10 C13 C12 0.9(7) . .
Zn1 N10 C13 C12 -179.2(4) . .
C26 C12 C13 N10 0.2(7) . .
Zn1 O10 C16 O7 -19.1(8) 1_545 .
Zn1 O10 C16 C24 159.9(3) 1_545 .
Zn1 O7 C16 O10 10.0(7) 2_636 .
Zn1 O7 C16 C24 -169.0(3) 2_636 .
C28 C15 C18 C22 0.4(7) . .
C28 C15 C18 S2 -178.2(4) . .
O11 S2 C18 C15 160.0(4) . .
O12 S2 C18 C15 28.3(4) . .
C21 S2 C18 C15 -85.6(4) . .
O11 S2 C18 C22 -18.6(5) . .
O12 S2 C18 C22 -150.3(4) . .
C21 S2 C18 C22 95.8(4) . .
C21 C17 C20 C24 0.8(8) . .
C20 C17 C21 C19 0.5(8) . .
C20 C17 C21 S2 -178.1(4) . .
C31 C19 C21 C17 -0.9(7) . .
C31 C19 C21 S2 177.7(4) . .
O11 S2 C21 C17 -159.3(4) . .
O12 S2 C21 C17 -27.7(5) . .
C18 S2 C21 C17 86.1(4) . .
O11 S2 C21 C19 22.0(4) . .
O12 S2 C21 C19 153.7(4) . .
C18 S2 C21 C19 -92.6(4) . .
C15 C18 C22 C29 0.0(8) . .
S2 C18 C22 C29 178.6(4) . .
C25 C10 C23 C25 0.7(9) 2_845 .
C26 C10 C23 C25 -179.0(5) . .
C17 C20 C24 C31 -1.6(7) . .
C17 C20 C24 C16 175.1(4) . .
O10 C16 C24 C20 -174.8(5) . .
O7 C16 C24 C20 4.3(7) . .
O10 C16 C24 C31 1.8(6) . .
O7 C16 C24 C31 -179.0(4) . .
C10 C23 C25 C10 -0.8(9) . 2_845
C27 C14 C26 C12 0.4(7) . .
C27 C14 C26 C10 179.6(5) . .
C13 C12 C26 C14 -0.8(7) . .
C13 C12 C26 C10 180.0(5) . .
C25 C10 C26 C14 -153.5(5) 2_845 .
C23 C10 C26 C14 26.2(7) . .
C25 C10 C26 C12 25.7(7) 2_845 .
C23 C10 C26 C12 -154.6(5) . .
C13 N10 C27 C14 -1.3(7) . .
Zn1 N10 C27 C14 178.7(4) . .
C26 C14 C27 N10 0.7(8) . .
C18 C15 C28 C32 0.0(7) . .
C18 C22 C29 C32 -0.7(9) . .
C21 C19 C31 C24 0.1(7) . .
C20 C24 C31 C19 1.1(7) . .
C16 C24 C31 C19 -175.6(4) . .
C15 C28 C32 C29 -0.6(8) . .
C15 C28 C32 C6 177.4(4) . .
C22 C29 C32 C28 1.0(8) . .
C22 C29 C32 C6 -177.1(5) . .
O9 C6 C32 C28 179.3(4) . .
O8 C6 C32 C28 -1.5(7) . .
O9 C6 C32 C29 -2.7(7) . .
O8 C6 C32 C29 176.5(5) . .
C37 N9 C36 O6 4.1(12) . .
C43 N9 C36 O6 179.4(7) . .
